data_4344059
loop_
_publ_author_name
'Steinberg, Simon'
'Card, Nathan'
'Mudring, Anja-Verena'

_publ_section_title
;
 From the Ternary Eu(Au/In)2 and EuAu4(Au/In)2 with Remarkable Au/In
 Distributions to a New Structure Type: The Gold-Rich Eu5Au16(Au/In)6
 Structure.
;
_journal_issue 17
_journal_name_full 'Inorganic chemistry'
_journal_page_first 8187
_journal_page_last 8196
_journal_paper_doi 10.1021/acs.inorgchem.5b00257
_journal_volume 54
_journal_year 2015
_chemical_formula_sum 'Au5.03 Eu In0.98'
_chemical_formula_weight 1253.67
_chemical_name_systematic
;
 ?
;
_space_group_crystal_system tetragonal
_space_group_IT_number 139
_space_group_name_Hall '-I 4 2'
_space_group_name_H-M_alt 'I 4/m m m'
_symmetry_space_group_name_Hall '-I 4 2'
_symmetry_space_group_name_H-M 'I 4/m m m'
_audit_creation_method SHELXL-2014
_cell_angle_alpha 90
_cell_angle_beta 90
_cell_angle_gamma 90
_cell_formula_units_Z 2
_cell_length_a 7.248(7)
_cell_length_b 7.248(7)
_cell_length_c 5.507(5)
_cell_measurement_reflns_used 599
_cell_measurement_temperature 296(2)
_cell_measurement_theta_max 31.312
_cell_measurement_theta_min 3.9755
_cell_volume 289.3(5)
_computing_cell_refinement 'Bruker SAINT'
_computing_data_collection 'Bruker APEX2'
_computing_data_reduction 'Bruker SAINT'
_computing_molecular_graphics 'Bruker SHELXTL'
_computing_publication_material 'Bruker SHELXTL'
_computing_structure_refinement 'SHELXL-2014 (Sheldrick, 2014)'
_computing_structure_solution 'SHELXS-97 (Sheldrick 2008)'
_diffrn_ambient_temperature 296(2)
_diffrn_measured_fraction_theta_full 1.000
_diffrn_measured_fraction_theta_max 0.982
_diffrn_measurement_device_type 'Bruker APEX-II CCD'
_diffrn_measurement_method '\f and \w scans'
_diffrn_radiation_type MoK\a
_diffrn_radiation_wavelength 0.71073
_diffrn_reflns_av_R_equivalents 0.0616
_diffrn_reflns_av_unetI/netI 0.0348
_diffrn_reflns_laue_measured_fraction_full 1.000
_diffrn_reflns_laue_measured_fraction_max 0.982
_diffrn_reflns_limit_h_max 6
_diffrn_reflns_limit_h_min -10
_diffrn_reflns_limit_k_max 6
_diffrn_reflns_limit_k_min -10
_diffrn_reflns_limit_l_max 8
_diffrn_reflns_limit_l_min -7
_diffrn_reflns_number 1504
_diffrn_reflns_point_group_measured_fraction_full 1.000
_diffrn_reflns_point_group_measured_fraction_max 0.982
_diffrn_reflns_theta_full 25.242
_diffrn_reflns_theta_max 31.622
_diffrn_reflns_theta_min 3.976
_exptl_absorpt_coefficient_mu 141.221
_exptl_absorpt_correction_T_max 0.7462
_exptl_absorpt_correction_T_min 0.2736
_exptl_absorpt_correction_type empirical
_exptl_absorpt_process_details
;
SADABAS, R. H. Blessing, Acta Crystallogr. A 1995, 51, 33.
;
_exptl_crystal_colour silver
_exptl_crystal_density_diffrn 14.390
_exptl_crystal_description polyhedral
_exptl_crystal_F_000 1016
_exptl_crystal_size_max 0.1
_exptl_crystal_size_mid 0.1
_exptl_crystal_size_min 0.1
_refine_diff_density_max 3.958
_refine_diff_density_min -2.633
_refine_diff_density_rms 0.685
_refine_ls_extinction_coef 0.0073(4)
_refine_ls_extinction_expression Fc^*^=kFc[1+0.001xFc^2^\l^3^/sin(2\q)]^-1/4^
_refine_ls_extinction_method SHELXL
_refine_ls_goodness_of_fit_ref 1.113
_refine_ls_hydrogen_treatment undef
_refine_ls_matrix_type full
_refine_ls_number_parameters 11
_refine_ls_number_reflns 165
_refine_ls_number_restraints 0
_refine_ls_restrained_S_all 1.113
_refine_ls_R_factor_all 0.0260
_refine_ls_R_factor_gt 0.0249
_refine_ls_shift/su_max 0.000
_refine_ls_shift/su_mean 0.000
_refine_ls_structure_factor_coef Fsqd
_refine_ls_weighting_details 'w=1/[\s^2^(Fo^2^)+(0.0253P)^2^+3.0885P] where P=(Fo^2^+2Fc^2^)/3'
_refine_ls_weighting_scheme calc
_refine_ls_wR_factor_gt 0.0538
_refine_ls_wR_factor_ref 0.0540
_reflns_Friedel_coverage 0.000
_reflns_number_gt 155
_reflns_number_total 165
_reflns_threshold_expression 'I > 2\s(I)'
_cod_data_source_file ic5b00257_si_002.cif
_cod_data_source_block crystal-4
_cod_depositor_comments 'Adding full bibliography for 4344056--4344061.cif.'
_cod_original_cell_volume 289.3(6)
_cod_database_code 4344059
_shelx_space_group_comment
;
The symmetry employed for this shelxl refinement is uniquely defined
by the following loop, which should always be used as a source of
symmetry information in preference to the above space-group names.
They are only intended as comments.
;
_shelxl_version_number 2014-1

loop_
_space_group_symop_operation_xyz
'x, y, z'
'-x, -y, z'
'-y, x, z'
'y, -x, z'
'-x, y, -z'
'x, -y, -z'
'y, x, -z'
'-y, -x, -z'
'x+1/2, y+1/2, z+1/2'
'-x+1/2, -y+1/2, z+1/2'
'-y+1/2, x+1/2, z+1/2'
'y+1/2, -x+1/2, z+1/2'
'-x+1/2, y+1/2, -z+1/2'
'x+1/2, -y+1/2, -z+1/2'
'y+1/2, x+1/2, -z+1/2'
'-y+1/2, -x+1/2, -z+1/2'
'-x, -y, -z'
'x, y, -z'
'y, -x, -z'
'-y, x, -z'
'x, -y, z'
'-x, y, z'
'-y, -x, z'
'y, x, z'
'-x+1/2, -y+1/2, -z+1/2'
'x+1/2, y+1/2, -z+1/2'
'y+1/2, -x+1/2, -z+1/2'
'-y+1/2, x+1/2, -z+1/2'
'x+1/2, -y+1/2, z+1/2'
'-x+1/2, y+1/2, z+1/2'
'-y+1/2, -x+1/2, z+1/2'
'y+1/2, x+1/2, z+1/2'

loop_
_atom_site_label
_atom_site_type_symbol
_atom_site_fract_x
_atom_site_fract_y
_atom_site_fract_z
_atom_site_U_iso_or_equiv
_atom_site_adp_type
_atom_site_occupancy
_atom_site_site_symmetry_order
_atom_site_calc_flag
_atom_site_refinement_flags_posn
_atom_site_refinement_flags_adp
_atom_site_refinement_flags_occupancy
_atom_site_disorder_assembly
_atom_site_disorder_group
Au1 Au 0.30626(6) 0.30626(6) 0.0000 0.0090(3) Uani 1 4 d S T P . .
Eu2 Eu 0.0000 0.0000 0.0000 0.0082(4) Uani 1 16 d S T P . .
Au3_a Au 0.0000 0.5000 0.2500 0.0100(4) Uani 0.511(13) 8 d S T P A 1
In3_a In 0.0000 0.5000 0.2500 0.0100(4) Uani 0.489(13) 8 d S T P A 1

loop_
_atom_site_aniso_label
_atom_site_aniso_U_11
_atom_site_aniso_U_22
_atom_site_aniso_U_33
_atom_site_aniso_U_23
_atom_site_aniso_U_13
_atom_site_aniso_U_12
Au1 0.0059(3) 0.0059(3) 0.0151(4) 0.000 0.000 0.0001(2)
Eu2 0.0059(5) 0.0059(5) 0.0128(7) 0.000 0.000 0.000
Au3_a 0.0101(5) 0.0101(5) 0.0096(6) 0.000 0.000 0.000
In3_a 0.0101(5) 0.0101(5) 0.0096(6) 0.000 0.000 0.000

loop_
_atom_type_symbol
_atom_type_description
_atom_type_scat_dispersion_real
_atom_type_scat_dispersion_imag
_atom_type_scat_source
In In -0.7276 1.3100 'International Tables Vol C Tables 4.2.6.8 and 6.1.1.4'
Eu Eu -0.1578 3.6682 'International Tables Vol C Tables 4.2.6.8 and 6.1.1.4'
Au Au -2.0133 8.8022 'International Tables Vol C Tables 4.2.6.8 and 6.1.1.4'

loop_
_geom_angle_atom_site_label_1
_geom_angle_atom_site_label_2
_geom_angle_atom_site_label_3
_geom_angle
_geom_angle_site_symmetry_1
_geom_angle_site_symmetry_3
Au1 Au1 Au1 90.0 19_565 3_655
Au1 Au1 In3_a 61.737(14) 19_565 17_565
Au1 Au1 In3_a 138.46(2) 3_655 17_565
Au1 Au1 In3_a 138.46(2) 19_565 9_544
Au1 Au1 In3_a 61.737(14) 3_655 9_544
In3_a Au1 In3_a 119.56(6) 17_565 9_544
Au1 Au1 Au3_a 61.737(14) 19_565 17_565
Au1 Au1 Au3_a 138.46(2) 3_655 17_565
In3_a Au1 Au3_a 0.0 17_565 17_565
In3_a Au1 Au3_a 119.56(6) 9_544 17_565
Au1 Au1 Au3_a 138.46(2) 19_565 9_544
Au1 Au1 Au3_a 61.737(14) 3_655 9_544
In3_a Au1 Au3_a 119.56(6) 17_565 9_544
In3_a Au1 Au3_a 0.0 9_544 9_544
Au3_a Au1 Au3_a 119.56(6) 17_565 9_544
Au1 Au1 In3_a 138.46(2) 19_565 25
Au1 Au1 In3_a 61.737(14) 3_655 25
In3_a Au1 In3_a 157.57(3) 17_565 25
In3_a Au1 In3_a 55.32(6) 9_544 25
Au3_a Au1 In3_a 157.57(3) 17_565 25
Au3_a Au1 In3_a 55.32(6) 9_544 25
Au1 Au1 Au3_a 138.46(2) 19_565 25
Au1 Au1 Au3_a 61.737(14) 3_655 25
In3_a Au1 Au3_a 157.57(3) 17_565 25
In3_a Au1 Au3_a 55.32(6) 9_544 25
Au3_a Au1 Au3_a 157.57(3) 17_565 25
Au3_a Au1 Au3_a 55.32(6) 9_544 25
In3_a Au1 Au3_a 0.0 25 25
Au1 Au1 Au3_a 61.737(14) 19_565 .
Au1 Au1 Au3_a 138.46(2) 3_655 .
In3_a Au1 Au3_a 55.32(6) 17_565 .
In3_a Au1 Au3_a 157.57(3) 9_544 .
Au3_a Au1 Au3_a 55.32(6) 17_565 .
Au3_a Au1 Au3_a 157.57(3) 9_544 .
In3_a Au1 Au3_a 119.56(6) 25 .
Au3_a Au1 Au3_a 119.56(6) 25 .
Au1 Au1 Au1 105.86(2) 19_565 25_554
Au1 Au1 Au1 105.86(2) 3_655 25_554
In3_a Au1 Au1 59.78(3) 17_565 25_554
In3_a Au1 Au1 59.78(3) 9_544 25_554
Au3_a Au1 Au1 59.78(3) 17_565 25_554
Au3_a Au1 Au1 59.78(3) 9_544 25_554
In3_a Au1 Au1 110.67(4) 25 25_554
Au3_a Au1 Au1 110.67(4) 25 25_554
Au3_a Au1 Au1 110.67(4) . 25_554
Au1 Au1 Au1 105.86(2) 19_565 25
Au1 Au1 Au1 105.86(2) 3_655 25
In3_a Au1 Au1 110.67(4) 17_565 25
In3_a Au1 Au1 110.67(4) 9_544 25
Au3_a Au1 Au1 110.67(4) 17_565 25
Au3_a Au1 Au1 110.67(4) 9_544 25
In3_a Au1 Au1 59.78(3) 25 25
Au3_a Au1 Au1 59.78(3) 25 25
Au3_a Au1 Au1 59.78(3) . 25
Au1 Au1 Au1 134.54(7) 25_554 25
Au1 Eu2 Au1 90.0 17 19
Au1 Eu2 Au1 90.0 17 3
Au1 Eu2 Au1 180.000(12) 19 3
Au1 Eu2 Au1 180.0 17 .
Au1 Eu2 Au1 90.0 19 .
Au1 Eu2 Au1 90.0 3 .
Au1 Eu2 Au1 125.80(4) 17 25
Au1 Eu2 Au1 90.0 19 25
Au1 Eu2 Au1 90.0 3 25
Au1 Eu2 Au1 54.20(4) . 25
Au1 Eu2 Au1 54.20(4) 17 9_444
Au1 Eu2 Au1 90.0 19 9_444
Au1 Eu2 Au1 90.0 3 9_444
Au1 Eu2 Au1 125.80(4) . 9_444
Au1 Eu2 Au1 180.0 25 9_444
Au1 Eu2 Au1 90.0 17 27_455
Au1 Eu2 Au1 125.80(4) 19 27_455
Au1 Eu2 Au1 54.20(4) 3 27_455
Au1 Eu2 Au1 90.0 . 27_455
Au1 Eu2 Au1 48.87(5) 25 27_455
Au1 Eu2 Au1 131.13(5) 9_444 27_455
Au1 Eu2 Au1 90.0 17 27_454
Au1 Eu2 Au1 125.80(4) 19 27_454
Au1 Eu2 Au1 54.20(4) 3 27_454
Au1 Eu2 Au1 90.0 . 27_454
Au1 Eu2 Au1 131.13(5) 25 27_454
Au1 Eu2 Au1 48.87(5) 9_444 27_454
Au1 Eu2 Au1 108.40(8) 27_455 27_454
Au1 Eu2 Au1 90.0 17 11_545
Au1 Eu2 Au1 54.20(4) 19 11_545
Au1 Eu2 Au1 125.80(4) 3 11_545
Au1 Eu2 Au1 90.0 . 11_545
Au1 Eu2 Au1 48.87(5) 25 11_545
Au1 Eu2 Au1 131.13(5) 9_444 11_545
Au1 Eu2 Au1 71.60(8) 27_455 11_545
Au1 Eu2 Au1 180.000(14) 27_454 11_545
Au1 Eu2 Au1 90.0 17 11_544
Au1 Eu2 Au1 54.20(4) 19 11_544
Au1 Eu2 Au1 125.80(4) 3 11_544
Au1 Eu2 Au1 90.0 . 11_544
Au1 Eu2 Au1 131.13(5) 25 11_544
Au1 Eu2 Au1 48.87(5) 9_444 11_544
Au1 Eu2 Au1 180.0 27_455 11_544
Au1 Eu2 Au1 71.60(8) 27_454 11_544
Au1 Eu2 Au1 108.40(8) 11_545 11_544
Au1 Eu2 Au1 125.80(4) 17 25_554
Au1 Eu2 Au1 90.0 19 25_554
Au1 Eu2 Au1 90.0 3 25_554
Au1 Eu2 Au1 54.20(4) . 25_554
Au1 Eu2 Au1 108.40(8) 25 25_554
Au1 Eu2 Au1 71.60(8) 9_444 25_554
Au1 Eu2 Au1 131.13(5) 27_455 25_554
Au1 Eu2 Au1 48.87(5) 27_454 25_554
Au1 Eu2 Au1 131.13(5) 11_545 25_554
Au1 Eu2 Au1 48.87(5) 11_544 25_554
Au1 Eu2 Au1 54.20(4) 17 9_445
Au1 Eu2 Au1 90.0 19 9_445
Au1 Eu2 Au1 90.0 3 9_445
Au1 Eu2 Au1 125.80(4) . 9_445
Au1 Eu2 Au1 71.60(8) 25 9_445
Au1 Eu2 Au1 108.40(8) 9_444 9_445
Au1 Eu2 Au1 48.87(5) 27_455 9_445
Au1 Eu2 Au1 131.13(5) 27_454 9_445
Au1 Eu2 Au1 48.87(5) 11_545 9_445
Au1 Eu2 Au1 131.13(5) 11_544 9_445
Au1 Eu2 Au1 180.00(3) 25_554 9_445
In3_a Au3_a In3_a 180.0 17_566 17_565
In3_a Au3_a Au3_a 0.0 17_566 17_566
In3_a Au3_a Au3_a 180.0 17_565 17_566
In3_a Au3_a Au3_a 180.0 17_566 17_565
In3_a Au3_a Au3_a 0.0 17_565 17_565
Au3_a Au3_a Au3_a 180.0 17_566 17_565
In3_a Au3_a Au1 62.34(3) 17_566 11
In3_a Au3_a Au1 117.66(3) 17_565 11
Au3_a Au3_a Au1 62.34(3) 17_566 11
Au3_a Au3_a Au1 117.66(3) 17_565 11
In3_a Au3_a Au1 117.66(3) 17_566 3
In3_a Au3_a Au1 62.34(3) 17_565 3
Au3_a Au3_a Au1 117.66(3) 17_566 3
Au3_a Au3_a Au1 62.34(3) 17_565 3
Au1 Au3_a Au1 157.57(3) 11 3
In3_a Au3_a Au1 62.34(3) 17_566 27_455
In3_a Au3_a Au1 117.66(3) 17_565 27_455
Au3_a Au3_a Au1 62.34(3) 17_566 27_455
Au3_a Au3_a Au1 117.66(3) 17_565 27_455
Au1 Au3_a Au1 124.68(6) 11 27_455
Au1 Au3_a Au1 60.44(6) 3 27_455
In3_a Au3_a Au1 117.66(3) 17_566 19_565
In3_a Au3_a Au1 62.34(3) 17_565 19_565
Au3_a Au3_a Au1 117.66(3) 17_566 19_565
Au3_a Au3_a Au1 62.34(3) 17_565 19_565
Au1 Au3_a Au1 60.44(6) 11 19_565
Au1 Au3_a Au1 124.68(6) 3 19_565
Au1 Au3_a Au1 157.57(3) 27_455 19_565
In3_a Au3_a Au1 62.34(3) 17_566 9_455
In3_a Au3_a Au1 117.66(3) 17_565 9_455
Au3_a Au3_a Au1 62.34(3) 17_566 9_455
Au3_a Au3_a Au1 117.66(3) 17_565 9_455
Au1 Au3_a Au1 56.53(3) 11 9_455
Au1 Au3_a Au1 102.44(3) 3 9_455
Au1 Au3_a Au1 96.93(4) 27_455 9_455
Au1 Au3_a Au1 102.44(3) 19_565 9_455
In3_a Au3_a Au1 117.66(3) 17_566 17_565
In3_a Au3_a Au1 62.34(3) 17_565 17_565
Au3_a Au3_a Au1 117.66(3) 17_566 17_565
Au3_a Au3_a Au1 62.34(3) 17_565 17_565
Au1 Au3_a Au1 102.44(3) 11 17_565
Au1 Au3_a Au1 56.53(3) 3 17_565
Au1 Au3_a Au1 102.44(3) 27_455 17_565
Au1 Au3_a Au1 96.93(4) 19_565 17_565
Au1 Au3_a Au1 60.44(6) 9_455 17_565
In3_a Au3_a Au1 62.34(3) 17_566 25
In3_a Au3_a Au1 117.66(3) 17_565 25
Au3_a Au3_a Au1 62.34(3) 17_566 25
Au3_a Au3_a Au1 117.66(3) 17_565 25
Au1 Au3_a Au1 96.93(4) 11 25
Au1 Au3_a Au1 102.44(3) 3 25
Au1 Au3_a Au1 56.53(3) 27_455 25
Au1 Au3_a Au1 102.44(3) 19_565 25
Au1 Au3_a Au1 124.68(6) 9_455 25
Au1 Au3_a Au1 157.57(3) 17_565 25
In3_a Au3_a Au1 117.66(3) 17_566 .
In3_a Au3_a Au1 62.34(3) 17_565 .
Au3_a Au3_a Au1 117.66(3) 17_566 .
Au3_a Au3_a Au1 62.34(3) 17_565 .
Au1 Au3_a Au1 102.44(3) 11 .
Au1 Au3_a Au1 96.93(4) 3 .
Au1 Au3_a Au1 102.44(3) 27_455 .
Au1 Au3_a Au1 56.53(3) 19_565 .
Au1 Au3_a Au1 157.57(3) 9_455 .
Au1 Au3_a Au1 124.68(6) 17_565 .
Au1 Au3_a Au1 60.44(6) 25 .

loop_
_geom_bond_atom_site_label_1
_geom_bond_atom_site_label_2
_geom_bond_distance
_geom_bond_site_symmetry_2
Au1 Au1 2.809(3) 19_565
Au1 Au1 2.809(3) 3_655
Au1 In3_a 2.966(2) 17_565
Au1 In3_a 2.966(2) 9_544
Au1 Au3_a 2.966(2) 17_565
Au1 Au3_a 2.966(2) 9_544
Au1 In3_a 2.966(2) 25
Au1 Au3_a 2.966(2) 25
Au1 Au3_a 2.966(2) .
Au1 Au1 2.985(3) 25_554
Au1 Au1 2.985(3) 25
Eu2 Au1 3.139(3) 17
Eu2 Au1 3.139(3) 19
Eu2 Au1 3.139(3) 3
Eu2 Au1 3.395(2) 25
Eu2 Au1 3.395(2) 9_444
Eu2 Au1 3.395(2) 27_455
Eu2 Au1 3.395(2) 27_454
Eu2 Au1 3.395(2) 11_545
Eu2 Au1 3.395(2) 11_544
Eu2 Au1 3.395(2) 25_554
Eu2 Au1 3.395(2) 9_445
Au3_a In3_a 2.753(3) 17_566
Au3_a In3_a 2.753(3) 17_565
Au3_a Au3_a 2.753(3) 17_566
Au3_a Au3_a 2.753(3) 17_565
Au3_a Au1 2.966(2) 11
Au3_a Au1 2.966(2) 3
Au3_a Au1 2.966(2) 27_455
Au3_a Au1 2.966(2) 19_565
Au3_a Au1 2.966(2) 9_455
Au3_a Au1 2.966(2) 17_565
Au3_a Au1 2.966(2) 25
